data_2108344
loop_
_publ_author_name
'Siidra, Oleg I.'
'Kozin, Michael S.'
'Depmeier, Wulf'
'Kayukov, Roman A.'
'Kovrugin, Vadim M.'

_publ_section_title
;
 Copper--lead selenite bromides: a new large family of compounds partly
 having Cu^2+^ substructures derivable from kagome nets
;
_journal_issue 6
_journal_name_full 'Acta Crystallographica Section B'
_journal_page_first 712
_journal_page_last 724
_journal_paper_doi 10.1107/S2052520618016542
_journal_volume 74
_journal_year 2018
_chemical_formula_sum 'Br0.4 Cu1.5 O7.5 Pb1.2 Se2.5'
_chemical_formula_weight 693.30
_space_group_crystal_system monoclinic
_space_group_IT_number 12
_space_group_name_Hall '-C 2y'
_space_group_name_H-M_alt 'C 1 2/m 1'
_symmetry_space_group_name_Hall '-C 2y'
_symmetry_space_group_name_H-M 'C 1 2/m 1'
_audit_creation_method SHELXL-2014/7
_cell_angle_alpha 90
_cell_angle_beta 102.769(9)
_cell_angle_gamma 90
_cell_formula_units_Z 8
_cell_length_a 19.502(7)
_cell_length_b 5.2408(19)
_cell_length_c 16.469(6)
_cell_measurement_reflns_used 1740
_cell_measurement_temperature 296(2)
_cell_measurement_theta_max 27.990
_cell_measurement_theta_min 2.142
_cell_volume 1641.6(10)
_computing_structure_refinement 'SHELXL-2014/7 (Sheldrick, 2014)'
_diffrn_ambient_temperature 296(2)
_diffrn_measured_fraction_theta_full 0.999
_diffrn_measured_fraction_theta_max 1.000
_diffrn_measurement_device_type 'Bruker Apex 2 Duo'
_diffrn_radiation_type MoK\a
_diffrn_radiation_wavelength 0.71073
_diffrn_reflns_av_R_equivalents 0.0370
_diffrn_reflns_av_unetI/netI 0.0388
_diffrn_reflns_Laue_measured_fraction_full 0.999
_diffrn_reflns_Laue_measured_fraction_max 1.000
_diffrn_reflns_limit_h_max 24
_diffrn_reflns_limit_h_min -25
_diffrn_reflns_limit_k_max 6
_diffrn_reflns_limit_k_min -6
_diffrn_reflns_limit_l_max 20
_diffrn_reflns_limit_l_min -21
_diffrn_reflns_number 8724
_diffrn_reflns_point_group_measured_fraction_full 0.999
_diffrn_reflns_point_group_measured_fraction_max 1.000
_diffrn_reflns_theta_full 25.242
_diffrn_reflns_theta_max 27.990
_diffrn_reflns_theta_min 2.142
_exptl_absorpt_coefficient_mu 41.456
_exptl_crystal_density_diffrn 5.610
_exptl_crystal_description prism
_exptl_crystal_F_000 2407
_refine_diff_density_max 4.688
_refine_diff_density_min -4.620
_refine_diff_density_rms 0.356
_refine_ls_extinction_coef 0.00010(3)
_refine_ls_extinction_expression Fc^*^=kFc[1+0.001xFc^2^\l^3^/sin(2\q)]^-1/4^
_refine_ls_extinction_method 'SHELXL-2014/7 (Sheldrick 2014'
_refine_ls_goodness_of_fit_ref 1.023
_refine_ls_hydrogen_treatment undef
_refine_ls_matrix_type full
_refine_ls_number_parameters 156
_refine_ls_number_reflns 2192
_refine_ls_number_restraints 6
_refine_ls_restrained_S_all 1.022
_refine_ls_R_factor_all 0.0502
_refine_ls_R_factor_gt 0.0389
_refine_ls_shift/su_max 0.000
_refine_ls_shift/su_mean 0.000
_refine_ls_structure_factor_coef Fsqd
_refine_ls_weighting_details 'w=1/[\s^2^(Fo^2^)+(0.0390P)^2^+98.6741P] where P=(Fo^2^+2Fc^2^)/3'
_refine_ls_weighting_scheme calc
_refine_ls_wR_factor_gt 0.0915
_refine_ls_wR_factor_ref 0.0962
_reflns_Friedel_coverage 0.000
_reflns_number_gt 1856
_reflns_number_total 2192
_reflns_threshold_expression 'I > 2\s(I)'
_cod_data_source_file ps5074sup1.cif
_cod_data_source_block CuPb324
_cod_original_formula_sum 'Br0.40 Cu1.50 O7.50 Pb1.20 Se2.50'
_cod_database_code 2108344
_shelx_shelxl_version_number 2014/7
_shelx_space_group_comment
;
The symmetry employed for this shelxl refinement is uniquely defined
by the following loop, which should always be used as a source of
symmetry information in preference to the above space-group names.
They are only intended as comments.
;

loop_
_space_group_symop_operation_xyz
'x, y, z'
'-x, y, -z'
'x+1/2, y+1/2, z'
'-x+1/2, y+1/2, -z'
'-x, -y, -z'
'x, -y, z'
'-x+1/2, -y+1/2, -z'
'x+1/2, -y+1/2, z'

loop_
_atom_site_label
_atom_site_type_symbol
_atom_site_fract_x
_atom_site_fract_y
_atom_site_fract_z
_atom_site_U_iso_or_equiv
_atom_site_adp_type
_atom_site_occupancy
_atom_site_site_symmetry_order
_atom_site_calc_flag
_atom_site_refinement_flags_posn
_atom_site_refinement_flags_adp
_atom_site_refinement_flags_occupancy
Pb1 Pb 0.27057(3) 0.5000 0.11910(4) 0.01790(17) Uani 1 2 d S T P
Pb2 Pb -0.06944(4) 0.5000 0.30177(5) 0.0393(2) Uani 1 2 d S T P
Pb3 Pb 0.0000 0.0000 0.5000 0.0429(4) Uani 0.8 4 d S T P
Se1 Se 0.11980(7) 0.5000 0.23810(9) 0.0137(3) Uani 1 2 d S T P
Se2 Se -0.34645(7) 0.5000 0.06181(8) 0.0117(3) Uani 1 2 d S T P
Se3 Se -0.03431(7) 0.0000 0.14326(10) 0.0171(3) Uani 1 2 d S T P
Se4 Se -0.17456(7) 0.0000 0.34738(9) 0.0152(3) Uani 1 2 d S T P
Se5 Se 0.11184(9) 0.5000 0.45295(10) 0.0214(3) Uani 1 2 d S T P
Cu1 Cu -0.39573(9) 0.5000 0.34409(12) 0.0158(4) Uani 1 2 d S T P
Cu2 Cu -0.26646(8) 0.5000 0.27448(11) 0.0133(4) Uani 1 2 d S T P
Cu3 Cu -0.11477(9) 0.5000 0.06780(11) 0.0127(3) Uani 1 2 d S T P
Br1 Br 0.0000 0.5000 0.0000 0.0280(5) Uani 1 4 d S T P
Br2 Br -0.2685(3) 0.5000 0.4611(3) 0.0297(13) Uani 0.3 2 d S T P
O1 O -0.2712(5) 0.5000 0.1351(6) 0.0120(19) Uani 1 2 d S TU P
O2 O 0.1543(6) 0.5000 0.1568(7) 0.026(3) Uani 1 2 d S T P
O3 O -0.0870(6) 0.0000 0.3609(8) 0.031(3) Uani 1 2 d S T P
O4 O 0.0851(9) 0.5000 0.5407(9) 0.065(5) Uani 1 2 d S T P
O5 O 0.0236(10) 0.0000 0.2298(14) 0.098(8) Uani 1 2 d S T P
O6 O -0.1924(3) -0.2476(14) 0.2781(5) 0.0196(16) Uani 1 1 d . . .
O7 O 0.1623(4) 0.2480(13) 0.2964(5) 0.0207(16) Uani 1 1 d . . .
O8 O -0.3268(4) 0.7458(14) 0.0024(4) 0.0173(14) Uani 1 1 d . . .
O9 O -0.0871(4) -0.2490(14) 0.1567(5) 0.0251(17) Uani 1 1 d . . .
O10 O 0.0611(5) 0.2579(17) 0.4008(7) 0.042(3) Uani 1 1 d . . .

loop_
_atom_site_aniso_label
_atom_site_aniso_U_11
_atom_site_aniso_U_22
_atom_site_aniso_U_33
_atom_site_aniso_U_23
_atom_site_aniso_U_13
_atom_site_aniso_U_12
Pb1 0.0202(3) 0.0143(3) 0.0206(3) 0.000 0.0078(2) 0.000
Pb2 0.0233(3) 0.0667(5) 0.0288(4) 0.000 0.0076(3) 0.000
Pb3 0.0195(5) 0.0951(12) 0.0152(5) 0.000 0.0066(4) 0.000
Se1 0.0127(6) 0.0081(6) 0.0223(7) 0.000 0.0084(5) 0.000
Se2 0.0132(6) 0.0100(6) 0.0123(6) 0.000 0.0037(5) 0.000
Se3 0.0148(6) 0.0091(6) 0.0269(8) 0.000 0.0034(6) 0.000
Se4 0.0201(7) 0.0093(6) 0.0157(7) 0.000 0.0027(5) 0.000
Se5 0.0319(8) 0.0137(7) 0.0221(8) 0.000 0.0137(6) 0.000
Cu1 0.0202(8) 0.0067(8) 0.0233(9) 0.000 0.0109(7) 0.000
Cu2 0.0130(7) 0.0063(7) 0.0211(9) 0.000 0.0046(7) 0.000
Cu3 0.0178(8) 0.0064(7) 0.0131(8) 0.000 0.0019(7) 0.000
Br1 0.0192(10) 0.0298(12) 0.0398(14) 0.000 0.0167(10) 0.000
Br2 0.012(2) 0.063(4) 0.010(2) 0.000 -0.0063(18) 0.000
O1 0.022(4) 0.001(4) 0.013(4) 0.000 0.002(4) 0.000
O2 0.024(6) 0.030(6) 0.026(6) 0.000 0.012(5) 0.000
O3 0.025(6) 0.028(6) 0.033(7) 0.000 -0.006(5) 0.000
O4 0.075(11) 0.106(15) 0.022(7) 0.000 0.027(8) 0.000
O5 0.069(12) 0.093(15) 0.092(15) 0.000 -0.068(12) 0.000
O6 0.017(3) 0.010(3) 0.032(4) -0.004(3) 0.007(3) -0.007(3)
O7 0.027(4) 0.002(3) 0.036(4) 0.005(3) 0.015(3) 0.006(3)
O8 0.021(3) 0.014(3) 0.017(3) 0.005(3) 0.006(3) 0.005(3)
O9 0.046(5) 0.011(3) 0.022(4) 0.003(3) 0.014(4) -0.013(3)
O10 0.036(5) 0.026(5) 0.073(7) -0.030(5) 0.029(5) -0.008(4)

loop_
_atom_type_symbol
_atom_type_description
_atom_type_scat_dispersion_real
_atom_type_scat_dispersion_imag
_atom_type_scat_source
O O 0.0106 0.0060 'International Tables Vol C Tables 4.2.6.8 and 6.1.1.4'
Cu Cu 0.3201 1.2651 'International Tables Vol C Tables 4.2.6.8 and 6.1.1.4'
Se Se -0.0929 2.2259 'International Tables Vol C Tables 4.2.6.8 and 6.1.1.4'
Pb Pb -3.3944 10.1111 'International Tables Vol C Tables 4.2.6.8 and 6.1.1.4'
Br Br -0.2901 2.4595 'International Tables Vol C Tables 4.2.6.8 and 6.1.1.4'

loop_
_geom_angle_atom_site_label_1
_geom_angle_atom_site_label_2
_geom_angle_atom_site_label_3
_geom_angle
_geom_angle_site_symmetry_1
_geom_angle_site_symmetry_3
O2 Pb1 O8 69.2(3) . 3_545
O2 Pb1 O8 69.2(3) . 8_565
O8 Pb1 O8 58.4(3) 3_545 8_565
O2 Pb1 O1 70.86(19) . 3_545
O8 Pb1 O1 55.4(2) 3_545 3_545
O8 Pb1 O1 110.8(2) 8_565 3_545
O2 Pb1 O1 70.86(19) . 3
O8 Pb1 O1 110.8(2) 3_545 3
O8 Pb1 O1 55.4(2) 8_565 3
O1 Pb1 O1 141.7(4) 3_545 3
O2 Pb1 O8 134.7(3) . 5_565
O8 Pb1 O8 66.0(2) 3_545 5_565
O8 Pb1 O8 92.44(15) 8_565 5_565
O1 Pb1 O8 78.6(2) 3_545 5_565
O1 Pb1 O8 132.2(2) 3 5_565
O2 Pb1 O8 134.7(3) . 2
O8 Pb1 O8 92.44(15) 3_545 2
O8 Pb1 O8 66.0(2) 8_565 2
O1 Pb1 O8 132.2(2) 3_545 2
O1 Pb1 O8 78.6(2) 3 2
O8 Pb1 O8 54.8(3) 5_565 2
O2 Pb1 O6 80.3(3) . 8
O8 Pb1 O6 149.2(2) 3_545 8
O8 Pb1 O6 114.7(2) 8_565 8
O1 Pb1 O6 111.1(2) 3_545 8
O1 Pb1 O6 60.4(2) 3 8
O8 Pb1 O6 143.28(19) 5_565 8
O8 Pb1 O6 112.7(2) 2 8
O2 Pb1 O6 80.3(3) . 3
O8 Pb1 O6 114.7(2) 3_545 3
O8 Pb1 O6 149.2(2) 8_565 3
O1 Pb1 O6 60.4(2) 3_545 3
O1 Pb1 O6 111.1(2) 3 3
O8 Pb1 O6 112.7(2) 5_565 3
O8 Pb1 O6 143.28(19) 2 3
O6 Pb1 O6 53.8(3) 8 3
O2 Pb1 O9 143.4(2) . 8
O8 Pb1 O9 145.5(2) 3_545 8
O8 Pb1 O9 113.6(2) 8_565 8
O1 Pb1 O9 131.9(2) 3_545 8
O1 Pb1 O9 81.2(2) 3 8
O8 Pb1 O9 81.8(2) 5_565 8
O8 Pb1 O9 57.2(2) 2 8
O6 Pb1 O9 65.19(19) 8 8
O6 Pb1 O9 88.48(19) 3 8
O2 Pb1 O9 143.4(2) . 3
O8 Pb1 O9 113.6(2) 3_545 3
O8 Pb1 O9 145.5(2) 8_565 3
O1 Pb1 O9 81.2(2) 3_545 3
O1 Pb1 O9 131.9(2) 3 3
O8 Pb1 O9 57.2(2) 5_565 3
O8 Pb1 O9 81.8(2) 2 3
O6 Pb1 O9 88.48(19) 8 3
O6 Pb1 O9 65.19(19) 3 3
O9 Pb1 O9 51.5(3) 8 3
O2 Pb1 Se2 58.98(13) . 3_545
O8 Pb1 Se2 29.09(15) 3_545 3_545
O8 Pb1 Se2 82.17(15) 8_565 3_545
O1 Pb1 Se2 28.60(19) 3_545 3_545
O1 Pb1 Se2 123.39(19) 3 3_545
O8 Pb1 Se2 78.21(15) 5_565 3_545
O8 Pb1 Se2 119.44(14) 2 3_545
O6 Pb1 Se2 127.48(15) 8 3_545
O6 Pb1 Se2 85.66(14) 3 3_545
O9 Pb1 Se2 155.10(14) 8 3_545
O9 Pb1 Se2 104.50(14) 3 3_545
O4 Pb2 O9 147.5(2) 5_566 6
O4 Pb2 O9 147.5(2) 5_566 1_565
O9 Pb2 O9 58.7(3) 6 1_565
O4 Pb2 O6 81.5(4) 5_566 6
O9 Pb2 O6 72.2(2) 6 6
O9 Pb2 O6 100.2(2) 1_565 6
O4 Pb2 O6 81.5(4) 5_566 1_565
O9 Pb2 O6 100.2(2) 6 1_565
O9 Pb2 O6 72.2(2) 1_565 1_565
O6 Pb2 O6 58.9(3) 6 1_565
O4 Pb2 O3 67.7(2) 5_566 1_565
O9 Pb2 O3 139.1(3) 6 1_565
O9 Pb2 O3 81.5(3) 1_565 1_565
O6 Pb2 O3 109.4(3) 6 1_565
O6 Pb2 O3 54.9(3) 1_565 1_565
O4 Pb2 O3 67.7(2) 5_566 .
O9 Pb2 O3 81.5(3) 6 .
O9 Pb2 O3 139.1(3) 1_565 .
O6 Pb2 O3 54.9(3) 6 .
O6 Pb2 O3 109.4(3) 1_565 .
O3 Pb2 O3 134.4(5) 1_565 .
O4 Pb2 O10 74.8(4) 5_566 6_565
O9 Pb2 O10 128.4(3) 6 6_565
O9 Pb2 O10 101.8(2) 1_565 6_565
O6 Pb2 O10 155.9(2) 6 6_565
O6 Pb2 O10 119.7(2) 1_565 6_565
O3 Pb2 O10 64.8(3) 1_565 6_565
O3 Pb2 O10 110.9(3) . 6_565
O4 Pb2 O10 74.8(4) 5_566 .
O9 Pb2 O10 101.8(2) 6 .
O9 Pb2 O10 128.4(3) 1_565 .
O6 Pb2 O10 119.7(2) 6 .
O6 Pb2 O10 155.9(2) 1_565 .
O3 Pb2 O10 110.9(3) 1_565 .
O3 Pb2 O10 64.8(3) . .
O10 Pb2 O10 50.3(3) 6_565 .
O4 Pb2 Se4 66.1(2) 5_566 1_565
O9 Pb2 Se4 126.22(17) 6 1_565
O9 Pb2 Se4 81.85(18) 1_565 1_565
O6 Pb2 Se4 81.61(15) 6 1_565
O6 Pb2 Se4 28.33(15) 1_565 1_565
O3 Pb2 Se4 28.1(2) 1_565 1_565
O3 Pb2 Se4 119.7(2) . 1_565
O10 Pb2 Se4 91.93(18) 6_565 1_565
O10 Pb2 Se4 131.93(17) . 1_565
O4 Pb2 Se4 66.1(2) 5_566 .
O9 Pb2 Se4 81.85(18) 6 .
O9 Pb2 Se4 126.22(17) 1_565 .
O6 Pb2 Se4 28.33(15) 6 .
O6 Pb2 Se4 81.61(15) 1_565 .
O3 Pb2 Se4 119.7(2) 1_565 .
O3 Pb2 Se4 28.1(2) . .
O10 Pb2 Se4 131.93(17) 6_565 .
O10 Pb2 Se4 91.93(18) . .
Se4 Pb2 Se4 96.62(5) 1_565 .
O4 Pb2 Cu3 160.3(4) 5_566 .
O9 Pb2 Cu3 29.76(16) 6 .
O9 Pb2 Cu3 29.76(16) 1_565 .
O6 Pb2 Cu3 81.44(16) 6 .
O6 Pb2 Cu3 81.44(16) 1_565 .
O3 Pb2 Cu3 109.4(2) 1_565 .
O3 Pb2 Cu3 109.4(2) . .
O10 Pb2 Cu3 122.61(18) 6_565 .
O10 Pb2 Cu3 122.61(18) . .
Se4 Pb2 Cu3 101.73(3) 1_565 .
Se4 Pb2 Cu3 101.73(3) . .
O3 Pb3 O3 180.0 5_556 .
O3 Pb3 O10 105.1(3) 5_556 6
O3 Pb3 O10 74.9(3) . 6
O3 Pb3 O10 74.9(3) 5_556 2_556
O3 Pb3 O10 105.1(3) . 2_556
O10 Pb3 O10 180.0(3) 6 2_556
O3 Pb3 O10 74.9(3) 5_556 5_556
O3 Pb3 O10 105.1(3) . 5_556
O10 Pb3 O10 117.4(4) 6 5_556
O10 Pb3 O10 62.6(4) 2_556 5_556
O3 Pb3 O10 105.1(3) 5_556 .
O3 Pb3 O10 74.9(3) . .
O10 Pb3 O10 62.6(4) 6 .
O10 Pb3 O10 117.4(4) 2_556 .
O10 Pb3 O10 180.0 5_556 .
O3 Pb3 O4 65.4(3) 5_556 .
O3 Pb3 O4 114.6(3) . .
O10 Pb3 O4 106.1(3) 6 .
O10 Pb3 O4 73.9(3) 2_556 .
O10 Pb3 O4 127.0(3) 5_556 .
O10 Pb3 O4 53.0(3) . .
O3 Pb3 O4 114.6(3) 5_556 5_556
O3 Pb3 O4 65.4(3) . 5_556
O10 Pb3 O4 73.9(3) 6 5_556
O10 Pb3 O4 106.1(3) 2_556 5_556
O10 Pb3 O4 53.0(3) 5_556 5_556
O10 Pb3 O4 127.0(3) . 5_556
O4 Pb3 O4 180.0 . 5_556
O3 Pb3 O4 114.6(3) 5_556 5_566
O3 Pb3 O4 65.4(3) . 5_566
O10 Pb3 O4 127.0(3) 6 5_566
O10 Pb3 O4 53.0(3) 2_556 5_566
O10 Pb3 O4 106.1(3) 5_556 5_566
O10 Pb3 O4 73.9(3) . 5_566
O4 Pb3 O4 64.3(6) . 5_566
O4 Pb3 O4 115.7(6) 5_556 5_566
O3 Pb3 O4 65.4(3) 5_556 1_545
O3 Pb3 O4 114.6(3) . 1_545
O10 Pb3 O4 53.0(3) 6 1_545
O10 Pb3 O4 127.0(3) 2_556 1_545
O10 Pb3 O4 73.9(3) 5_556 1_545
O10 Pb3 O4 106.1(3) . 1_545
O4 Pb3 O4 115.7(6) . 1_545
O4 Pb3 O4 64.3(6) 5_556 1_545
O4 Pb3 O4 180.0 5_566 1_545
O3 Pb3 Se5 97.0(2) 5_556 5_556
O3 Pb3 Se5 83.0(2) . 5_556
O10 Pb3 Se5 98.07(19) 6 5_556
O10 Pb3 Se5 81.93(19) 2_556 5_556
O10 Pb3 Se5 26.4(2) 5_556 5_556
O10 Pb3 Se5 153.6(2) . 5_556
O4 Pb3 Se5 153.0(3) . 5_556
O4 Pb3 Se5 27.0(3) 5_556 5_556
O4 Pb3 Se5 110.0(3) 5_566 5_556
O4 Pb3 Se5 70.0(3) 1_545 5_556
O3 Pb3 Se5 83.0(2) 5_556 1_545
O3 Pb3 Se5 97.0(2) . 1_545
O10 Pb3 Se5 26.4(2) 6 1_545
O10 Pb3 Se5 153.6(2) 2_556 1_545
O10 Pb3 Se5 98.07(19) 5_556 1_545
O10 Pb3 Se5 81.93(19) . 1_545
O4 Pb3 Se5 110.0(3) . 1_545
O4 Pb3 Se5 70.0(3) 5_556 1_545
O4 Pb3 Se5 153.0(3) 5_566 1_545
O4 Pb3 Se5 27.0(3) 1_545 1_545
Se5 Pb3 Se5 86.63(5) 5_556 1_545
O2 Se1 O7 102.8(4) . .
O2 Se1 O7 102.8(4) . 6_565
O7 Se1 O7 99.3(5) . 6_565
O1 Se2 O8 98.0(3) . .
O1 Se2 O8 98.0(3) . 6_565
O8 Se2 O8 97.7(5) . 6_565
O1 Se2 Pb1 52.19(10) . 3_455
O8 Se2 Pb1 50.9(2) . 3_455
O8 Se2 Pb1 120.5(2) 6_565 3_455
O1 Se2 Pb1 52.19(10) . 3_445
O8 Se2 Pb1 120.5(2) . 3_445
O8 Se2 Pb1 50.9(2) 6_565 3_445
Pb1 Se2 Pb1 98.23(5) 3_455 3_445
O1 Se2 Pb1 98.1(3) . 5_565
O8 Se2 Pb1 49.0(2) . 5_565
O8 Se2 Pb1 49.0(2) 6_565 5_565
Pb1 Se2 Pb1 81.91(3) 3_455 5_565
Pb1 Se2 Pb1 81.91(3) 3_445 5_565
O5 Se3 O9 102.1(7) . 6
O5 Se3 O9 102.1(7) . .
O9 Se3 O9 99.7(6) 6 .
O3 Se4 O6 98.0(4) . 6
O3 Se4 O6 98.0(4) . .
O6 Se4 O6 98.5(5) 6 .
O3 Se4 Pb2 53.20(16) . 1_545
O6 Se4 Pb2 117.7(2) 6 1_545
O6 Se4 Pb2 48.2(2) . 1_545
O3 Se4 Pb2 53.20(16) . .
O6 Se4 Pb2 48.2(2) 6 .
O6 Se4 Pb2 117.7(2) . .
Pb2 Se4 Pb2 96.62(5) 1_545 .
O4 Se5 O10 100.4(5) . .
O4 Se5 O10 100.4(5) . 6_565
O10 Se5 O10 95.3(7) . 6_565
O4 Se5 Pb3 59.0(3) . .
O10 Se5 Pb3 42.3(4) . .
O10 Se5 Pb3 109.6(3) 6_565 .
O4 Se5 Pb3 59.0(3) . 1_565
O10 Se5 Pb3 109.6(3) . 1_565
O10 Se5 Pb3 42.3(4) 6_565 1_565
Pb3 Se5 Pb3 93.37(5) . 1_565
O10 Cu1 O10 88.5(6) 3_455 8_455
O10 Cu1 O7 94.6(3) 3_455 3_455
O10 Cu1 O7 171.4(4) 8_455 3_455
O10 Cu1 O7 171.4(4) 3_455 8_455
O10 Cu1 O7 94.6(3) 8_455 8_455
O7 Cu1 O7 81.3(4) 3_455 8_455
O10 Cu1 O5 96.3(6) 3_455 3_455
O10 Cu1 O5 96.3(6) 8_455 3_455
O7 Cu1 O5 91.4(6) 3_455 3_455
O7 Cu1 O5 91.4(6) 8_455 3_455
O10 Cu1 Br2 94.7(3) 3_455 .
O10 Cu1 Br2 94.7(3) 8_455 .
O7 Cu1 Br2 77.0(2) 3_455 .
O7 Cu1 Br2 77.0(2) 8_455 .
O5 Cu1 Br2 164.7(7) 3_455 .
O10 Cu1 Cu2 132.6(3) 3_455 .
O10 Cu1 Cu2 132.6(3) 8_455 .
O7 Cu1 Cu2 41.37(19) 3_455 .
O7 Cu1 Cu2 41.4(2) 8_455 .
O5 Cu1 Cu2 100.3(7) 3_455 .
Br2 Cu1 Cu2 64.37(12) . .
O10 Cu1 Pb3 44.3(3) 3_455 3_455
O10 Cu1 Pb3 44.3(3) 8_455 3_455
O7 Cu1 Pb3 137.5(2) 3_455 3_455
O7 Cu1 Pb3 137.5(2) 8_455 3_455
O5 Cu1 Pb3 101.7(7) 3_455 3_455
Br2 Cu1 Pb3 93.66(13) . 3_455
Cu2 Cu1 Pb3 158.03(7) . 3_455
O6 Cu2 O6 85.4(4) 1_565 6
O6 Cu2 O7 168.0(3) 1_565 8_455
O6 Cu2 O7 95.4(3) 6 8_455
O6 Cu2 O7 95.4(3) 1_565 3_455
O6 Cu2 O7 168.0(3) 6 3_455
O7 Cu2 O7 81.4(4) 8_455 3_455
O6 Cu2 O1 84.0(3) 1_565 .
O6 Cu2 O1 84.0(3) 6 .
O7 Cu2 O1 107.9(3) 8_455 .
O7 Cu2 O1 107.9(3) 3_455 .
O6 Cu2 Cu1 132.1(2) 1_565 .
O6 Cu2 Cu1 132.1(2) 6 .
O7 Cu2 Cu1 41.4(2) 8_455 .
O7 Cu2 Cu1 41.4(2) 3_455 .
O1 Cu2 Cu1 122.4(3) . .
O6 Cu2 Pb2 42.9(2) 1_565 .
O6 Cu2 Pb2 42.9(2) 6 .
O7 Cu2 Pb2 135.4(2) 8_455 .
O7 Cu2 Pb2 135.4(2) 3_455 .
O1 Cu2 Pb2 86.2(2) . .
Cu1 Cu2 Pb2 151.37(7) . .
O9 Cu3 O9 84.6(4) 1_565 6
O9 Cu3 O8 158.4(3) 1_565 4_445
O9 Cu3 O8 90.8(3) 6 4_445
O9 Cu3 O8 90.8(3) 1_565 7_465
O9 Cu3 O8 158.4(3) 6 7_465
O8 Cu3 O8 85.8(4) 4_445 7_465
O9 Cu3 Br1 101.1(2) 1_565 .
O9 Cu3 Br1 101.1(2) 6 .
O8 Cu3 Br1 100.5(2) 4_445 .
O8 Cu3 Br1 100.5(2) 7_465 .
O9 Cu3 Pb1 113.0(2) 1_565 3_445
O9 Cu3 Pb1 55.0(3) 6 3_445
O8 Cu3 Pb1 49.0(2) 4_445 3_445
O8 Cu3 Pb1 108.5(2) 7_465 3_445
Br1 Cu3 Pb1 134.12(2) . 3_445
O9 Cu3 Pb1 55.0(3) 1_565 3_455
O9 Cu3 Pb1 113.0(2) 6 3_455
O8 Cu3 Pb1 108.5(2) 4_445 3_455
O8 Cu3 Pb1 49.0(2) 7_465 3_455
Br1 Cu3 Pb1 134.12(2) . 3_455
Pb1 Cu3 Pb1 91.35(5) 3_445 3_455
O9 Cu3 Pb2 42.9(2) 1_565 .
O9 Cu3 Pb2 42.9(2) 6 .
O8 Cu3 Pb2 125.5(2) 4_445 .
O8 Cu3 Pb2 125.5(2) 7_465 .
Br1 Cu3 Pb2 113.17(5) . .
Pb1 Cu3 Pb2 77.33(3) 3_445 .
Pb1 Cu3 Pb2 77.33(3) 3_455 .
Cu3 Br1 Cu3 180.0 5_565 .
Se2 O1 Cu2 124.0(5) . .
Se2 O1 Pb1 99.2(2) . 3_455
Cu2 O1 Pb1 98.5(2) . 3_455
Se2 O1 Pb1 99.2(2) . 3_445
Cu2 O1 Pb1 98.5(2) . 3_445
Pb1 O1 Pb1 141.7(4) 3_455 3_445
Se1 O2 Pb1 140.7(6) . .
Se4 O3 Pb3 125.5(7) . .
Se4 O3 Pb2 98.7(3) . 1_545
Pb3 O3 Pb2 101.7(2) . 1_545
Se4 O3 Pb2 98.7(3) . .
Pb3 O3 Pb2 101.7(2) . .
Pb2 O3 Pb2 134.4(5) 1_545 .
Se5 O4 Pb2 168.4(10) . 5_566
Se5 O4 Pb3 93.9(4) . .
Pb2 O4 Pb3 92.2(3) 5_566 .
Se5 O4 Pb3 93.9(4) . 1_565
Pb2 O4 Pb3 92.2(3) 5_566 1_565
Pb3 O4 Pb3 115.7(6) . 1_565
Se3 O5 Cu1 178.1(17) . 3_545
Se4 O6 Cu2 125.0(4) . 1_545
Se4 O6 Pb2 103.5(3) . 1_545
Cu2 O6 Pb2 107.5(3) 1_545 1_545
Se4 O6 Pb1 103.8(3) . 3_445
Cu2 O6 Pb1 104.1(3) 1_545 3_445
Pb2 O6 Pb1 113.0(2) 1_545 3_445
Se1 O7 Cu2 131.6(4) . 3_545
Se1 O7 Cu1 118.1(4) . 3_545
Cu2 O7 Cu1 97.2(3) 3_545 3_545
Se2 O8 Cu3 132.5(4) . 7_465
Se2 O8 Pb1 100.0(3) . 3_455
Cu3 O8 Pb1 107.9(3) 7_465 3_455
Se2 O8 Pb1 103.6(3) . 5_565
Cu3 O8 Pb1 99.2(3) 7_465 5_565
Pb1 O8 Pb1 114.0(2) 3_455 5_565
Se3 O9 Cu3 119.4(4) . 1_545
Se3 O9 Pb2 121.9(4) . 1_545
Cu3 O9 Pb2 107.3(3) 1_545 1_545
Se3 O9 Pb1 101.4(3) . 3_445
Cu3 O9 Pb1 92.8(3) 1_545 3_445
Pb2 O9 Pb1 109.1(3) 1_545 3_445
Se5 O10 Cu1 119.5(5) . 3_545
Se5 O10 Pb3 111.3(5) . .
Cu1 O10 Pb3 104.4(4) 3_545 .
Se5 O10 Pb2 106.6(4) . .
Cu1 O10 Pb2 116.2(4) 3_545 .
Pb3 O10 Pb2 96.3(3) . .

loop_
_geom_bond_atom_site_label_1
_geom_bond_atom_site_label_2
_geom_bond_distance
_geom_bond_site_symmetry_2
Pb1 O2 2.479(11) .
Pb1 O8 2.731(7) 3_545
Pb1 O8 2.731(7) 8_565
Pb1 O1 2.774(3) 3_545
Pb1 O1 2.774(3) 3
Pb1 O8 2.800(7) 5_565
Pb1 O8 2.800(7) 2
Pb1 O6 2.868(8) 8
Pb1 O6 2.868(8) 3
Pb1 O9 3.005(9) 8
Pb1 O9 3.005(9) 3
Pb1 Se2 3.4660(13) 3_545
Pb2 O4 2.679(14) 5_566
Pb2 O9 2.681(7) 6
Pb2 O9 2.681(7) 1_565
Pb2 O6 2.690(7) 6
Pb2 O6 2.690(7) 1_565
Pb2 O3 2.842(5) 1_565
Pb2 O3 2.842(5) .
Pb2 O10 2.986(10) 6_565
Pb2 O10 2.987(10) .
Pb2 Se4 3.5092(14) 1_565
Pb2 Se4 3.5092(14) .
Pb2 Cu3 3.758(2) .
Pb3 O3 2.531(12) 5_556
Pb3 O3 2.531(12) .
Pb3 O10 2.603(10) 6
Pb3 O10 2.603(10) 2_556
Pb3 O10 2.603(10) 5_556
Pb3 O10 2.603(10) .
Pb3 O4 3.095(10) .
Pb3 O4 3.095(10) 5_556
Pb3 O4 3.095(10) 5_566
Pb3 O4 3.095(10) 1_545
Pb3 Se5 3.6015(14) 5_556
Pb3 Se5 3.6015(14) 1_545
Se1 O2 1.626(11) .
Se1 O7 1.733(7) .
Se1 O7 1.733(7) 6_565
Se2 O1 1.681(9) .
Se2 O8 1.711(7) .
Se2 O8 1.711(7) 6_565
Se2 Pb1 3.4659(13) 3_455
Se2 Pb1 3.4659(13) 3_445
Se2 Pb1 3.6078(18) 5_565
Se3 O5 1.611(16) .
Se3 O9 1.707(7) 6
Se3 O9 1.707(7) .
Se4 O3 1.673(12) .
Se4 O6 1.712(7) 6
Se4 O6 1.712(7) .
Se4 Pb2 3.5091(14) 1_545
Se5 O4 1.641(14) .
Se5 O10 1.717(9) .
Se5 O10 1.717(9) 6_565
Se5 Pb3 3.6016(14) 1_565
Cu1 O10 1.938(8) 3_455
Cu1 O10 1.938(8) 8_455
Cu1 O7 1.995(7) 3_455
Cu1 O7 1.995(7) 8_455
Cu1 O5 2.170(16) 3_455
Cu1 Br2 2.785(5) .
Cu1 Cu2 2.991(3) .
Cu1 Pb3 3.611(2) 3_455
Cu2 O6 1.950(7) 1_565
Cu2 O6 1.950(7) 6
Cu2 O7 1.993(7) 8_455
Cu2 O7 1.993(7) 3_455
Cu2 O1 2.277(10) .
Cu3 O9 1.954(8) 1_565
Cu3 O9 1.954(8) 6
Cu3 O8 1.957(7) 4_445
Cu3 O8 1.957(7) 7_465
Cu3 Br1 2.7130(19) .
Cu3 Pb1 3.6628(15) 3_445
Cu3 Pb1 3.6628(15) 3_455
Br1 Cu3 2.7130(19) 5_565
O1 Pb1 2.774(3) 3_455
O1 Pb1 2.774(3) 3_445
O3 Pb2 2.842(5) 1_545
O4 Pb2 2.679(14) 5_566
O4 Pb3 3.095(10) 1_565
O5 Cu1 2.170(16) 3_545
O6 Cu2 1.950(7) 1_545
O6 Pb2 2.690(7) 1_545
O6 Pb1 2.868(8) 3_445
O7 Cu2 1.993(7) 3_545
O7 Cu1 1.995(7) 3_545
O8 Cu3 1.957(7) 7_465
O8 Pb1 2.731(7) 3_455
O8 Pb1 2.800(7) 5_565
O9 Cu3 1.954(8) 1_545
O9 Pb2 2.681(7) 1_545
O9 Pb1 3.005(9) 3_445
O10 Cu1 1.938(8) 3_545

_cod_database_fobs_code 2108344
